data_7024017
loop_
_publ_author_name
'Shul'gin, Victor F.'
'Konnik, Oleg V.'
'Gusev, Alexey N.'
'Bo\<ca, Roman'
'Dlh\'a\<n, Lubor'
'Rusanov, Eduard B.'
'Alexandrov, Grygory G.'
'Eremenko, Igor L.'
'Linert, Wolfgang'

_publ_section_title
;
 Spacer-armed copper(ii) complexes with benzenecarboxylic acids and
 trifluoroacetylacetone aroylhydrazones.
;
_journal_issue 48
_journal_name_full 'Dalton transactions (Cambridge, England : 2003)'
_journal_page_first 16878
_journal_page_last 16886
_journal_paper_doi 10.1039/c3dt52483c
_journal_volume 42
_journal_year 2013
_chemical_formula_sum 'C38 H32 Cu2 F6 N8 O4'
_chemical_formula_weight 905.80
_chemical_name_systematic
; 
mu-[N,N'-Bis(methyltrifluoroacetylmetylmethylidene)terephnaloyldihydrazinato(-4)] tetrkis(pyridine)dicopper(2+)
;
_space_group_IT_number 2
_symmetry_cell_setting triclinic
_symmetry_space_group_name_Hall '-P 1'
_symmetry_space_group_name_H-M 'P -1'
_atom_sites_solution_hydrogens geom
_atom_sites_solution_primary direct
_atom_sites_solution_secondary difmap
_audit_creation_method SHELXL-97
_cell_angle_alpha 76.1010(10)
_cell_angle_beta 87.2830(10)
_cell_angle_gamma 84.2060(10)
_cell_formula_units_Z 1
_cell_length_a 8.5178(8)
_cell_length_b 10.1345(9)
_cell_length_c 11.4603(10)
_cell_measurement_reflns_used 2421
_cell_measurement_temperature 173(2)
_cell_measurement_theta_max 26.76
_cell_measurement_theta_min 2.40
_cell_volume 955.15(15)
_computing_cell_refinement 'Bruker SAINT'
_computing_data_collection 'Bruker APEX2'
_computing_data_reduction 'Bruker SAINT'
_computing_molecular_graphics 'Bruker SHELXTL'
_computing_publication_material 'Bruker SHELXTL'
_computing_structure_refinement 'SHELXL-97 (Sheldrick, 2008)'
_computing_structure_solution 'SHELXS-97 (Sheldrick, 2008)'
_diffrn_ambient_temperature 173(2)
_diffrn_measured_fraction_theta_full 0.973
_diffrn_measured_fraction_theta_max 0.973
_diffrn_measurement_device_type 'Bruker APEX-II CCD'
_diffrn_measurement_method '\f and \w scans'
_diffrn_radiation_monochromator graphite
_diffrn_radiation_source 'fine-focus sealed tube'
_diffrn_radiation_type MoK\a
_diffrn_radiation_wavelength 0.71073
_diffrn_reflns_av_R_equivalents 0.0297
_diffrn_reflns_av_sigmaI/netI 0.0511
_diffrn_reflns_limit_h_max 11
_diffrn_reflns_limit_h_min -11
_diffrn_reflns_limit_k_max 14
_diffrn_reflns_limit_k_min -14
_diffrn_reflns_limit_l_max 15
_diffrn_reflns_limit_l_min -15
_diffrn_reflns_number 10254
_diffrn_reflns_theta_full 29.57
_diffrn_reflns_theta_max 29.57
_diffrn_reflns_theta_min 1.83
_exptl_absorpt_coefficient_mu 1.195
_exptl_absorpt_correction_T_max 0.9105
_exptl_absorpt_correction_T_min 0.7707
_exptl_absorpt_correction_type empirical
_exptl_absorpt_process_details Sadabs
_exptl_crystal_density_diffrn 1.575
_exptl_crystal_density_meas 0
_exptl_crystal_density_method 'not measured'
_exptl_crystal_F_000 460
_exptl_crystal_size_max 0.23
_exptl_crystal_size_mid 0.14
_exptl_crystal_size_min 0.08
_refine_diff_density_max 0.491
_refine_diff_density_min -0.538
_refine_diff_density_rms 0.087
_refine_ls_extinction_method none
_refine_ls_goodness_of_fit_ref 1.000
_refine_ls_hydrogen_treatment constr
_refine_ls_matrix_type full
_refine_ls_number_parameters 262
_refine_ls_number_reflns 5221
_refine_ls_number_restraints 0
_refine_ls_restrained_S_all 1.000
_refine_ls_R_factor_all 0.0633
_refine_ls_R_factor_gt 0.0441
_refine_ls_shift/su_max 0.000
_refine_ls_shift/su_mean 0.000
_refine_ls_structure_factor_coef Fsqd
_refine_ls_weighting_details 'calc w=1/[\s^2^(Fo^2^)+(0.0781P)^2^+0.0000P] where P=(Fo^2^+2Fc^2^)/3'
_refine_ls_weighting_scheme calc
_refine_ls_wR_factor_gt 0.1147
_refine_ls_wR_factor_ref 0.1315
_reflns_number_gt 4029
_reflns_number_total 5221
_reflns_threshold_expression >2sigma(I)
_cod_data_source_file c3dt52483c.txt
_cod_data_source_block cif_09
_cod_original_sg_symbol_H-M P-1
_cod_database_code 7024017

loop_
_symmetry_equiv_pos_as_xyz
'x, y, z'
'-x, -y, -z'

loop_
_atom_site_label
_atom_site_type_symbol
_atom_site_fract_x
_atom_site_fract_y
_atom_site_fract_z
_atom_site_U_iso_or_equiv
_atom_site_adp_type
_atom_site_occupancy
_atom_site_symmetry_multiplicity
_atom_site_calc_flag
_atom_site_refinement_flags
Cu1 Cu -0.49615(3) -0.11842(3) -0.28344(3) 0.02374(11) Uani 1 1 d .
F1 F -0.2024(2) -0.3750(2) -0.50865(17) 0.0498(5) Uani 1 1 d .
F2 F -0.2721(2) -0.18884(19) -0.63670(16) 0.0462(5) Uani 1 1 d .
F3 F -0.3849(2) -0.36921(19) -0.63247(15) 0.0400(4) Uani 1 1 d .
O1 O -0.3859(2) -0.1799(2) -0.41337(17) 0.0292(4) Uani 1 1 d .
O2 O -0.6289(2) -0.05356(19) -0.16296(17) 0.0275(4) Uani 1 1 d .
N1 N -0.6880(2) -0.2002(2) -0.30269(18) 0.0223(4) Uani 1 1 d .
N2 N -0.8126(2) -0.1724(2) -0.22651(19) 0.0239(4) Uani 1 1 d .
N3 N -0.3367(2) 0.0172(2) -0.28451(19) 0.0239(4) Uani 1 1 d .
N4 N -0.3683(3) -0.2951(2) -0.1392(2) 0.0287(5) Uani 1 1 d .
C1 C -0.4458(3) -0.2579(3) -0.4707(2) 0.0243(5) Uani 1 1 d .
C2 C -0.5897(3) -0.3063(3) -0.4582(2) 0.0254(5) Uani 1 1 d .
H2A H -0.6112 -0.3644 -0.5082 0.030 Uiso 1 1 calc R
C3 C -0.7127(3) -0.2767(3) -0.3751(2) 0.0233(5) Uani 1 1 d .
C4 C -0.8670(3) -0.3348(3) -0.3749(3) 0.0312(6) Uani 1 1 d .
H4A H -0.9385 -0.3063 -0.3141 0.047 Uiso 1 1 calc R
H4B H -0.8500 -0.4347 -0.3561 0.047 Uiso 1 1 calc R
H4C H -0.9137 -0.3016 -0.4543 0.047 Uiso 1 1 calc R
C5 C -0.7684(3) -0.0942(2) -0.1598(2) 0.0226(5) Uani 1 1 d .
C6 C -0.8877(3) -0.0481(2) -0.0769(2) 0.0220(5) Uani 1 1 d .
C7 C -1.0304(3) -0.1063(3) -0.0503(2) 0.0255(5) Uani 1 1 d .
H7A H -1.0516 -0.1792 -0.0843 0.031 Uiso 1 1 calc R
C8 C -1.1413(3) -0.0586(3) 0.0254(2) 0.0248(5) Uani 1 1 d .
H8A H -1.2384 -0.0988 0.0426 0.030 Uiso 1 1 calc R
C9 C -0.3281(3) -0.2974(3) -0.5624(2) 0.0300(6) Uani 1 1 d .
C10 C -0.1979(3) 0.0112(3) -0.3443(3) 0.0297(6) Uani 1 1 d .
H10A H -0.1760 -0.0574 -0.3881 0.036 Uiso 1 1 calc R
C11 C -0.0862(3) 0.1000(3) -0.3449(3) 0.0347(6) Uani 1 1 d .
H11A H 0.0111 0.0923 -0.3879 0.042 Uiso 1 1 calc R
C12 C -0.1171(4) 0.2003(3) -0.2825(3) 0.0365(7) Uani 1 1 d .
H12A H -0.0420 0.2635 -0.2821 0.044 Uiso 1 1 calc R
C13 C -0.2584(4) 0.2072(3) -0.2208(3) 0.0374(7) Uani 1 1 d .
H13A H -0.2825 0.2753 -0.1768 0.045 Uiso 1 1 calc R
C14 C -0.3651(3) 0.1143(3) -0.2233(3) 0.0311(6) Uani 1 1 d .
H14A H -0.4625 0.1196 -0.1800 0.037 Uiso 1 1 calc R
C15 C -0.2577(3) -0.3840(3) -0.1703(3) 0.0336(6) Uani 1 1 d .
H15A H -0.2265 -0.3711 -0.2527 0.040 Uiso 1 1 calc R
C16 C -0.1864(4) -0.4938(3) -0.0883(3) 0.0405(7) Uani 1 1 d .
H16A H -0.1072 -0.5544 -0.1139 0.049 Uiso 1 1 calc R
C17 C -0.2316(4) -0.5142(3) 0.0306(3) 0.0444(8) Uani 1 1 d .
H17A H -0.1852 -0.5897 0.0886 0.053 Uiso 1 1 calc R
C18 C -0.3457(4) -0.4230(4) 0.0643(3) 0.0468(8) Uani 1 1 d .
H18A H -0.3792 -0.4341 0.1460 0.056 Uiso 1 1 calc R
C19 C -0.4101(4) -0.3150(3) -0.0234(3) 0.0367(7) Uani 1 1 d .
H19A H -0.4880 -0.2519 0.0002 0.044 Uiso 1 1 calc R

loop_
_atom_site_aniso_label
_atom_site_aniso_U_11
_atom_site_aniso_U_22
_atom_site_aniso_U_33
_atom_site_aniso_U_23
_atom_site_aniso_U_13
_atom_site_aniso_U_12
Cu1 0.01970(17) 0.02802(18) 0.02684(18) -0.01328(13) 0.00479(11) -0.00412(11)
F1 0.0346(10) 0.0678(13) 0.0505(11) -0.0301(10) -0.0056(8) 0.0199(9)
F2 0.0466(11) 0.0522(11) 0.0428(10) -0.0161(9) 0.0239(8) -0.0184(9)
F3 0.0366(9) 0.0548(11) 0.0383(9) -0.0297(8) 0.0096(7) -0.0092(8)
O1 0.0245(9) 0.0374(10) 0.0312(10) -0.0180(8) 0.0059(7) -0.0085(8)
O2 0.0212(9) 0.0350(10) 0.0316(10) -0.0181(8) 0.0060(7) -0.0059(7)
N1 0.0200(10) 0.0251(10) 0.0234(10) -0.0104(8) 0.0031(8) -0.0001(8)
N2 0.0201(10) 0.0287(11) 0.0247(10) -0.0110(9) 0.0046(8) -0.0023(8)
N3 0.0224(10) 0.0255(10) 0.0250(11) -0.0077(8) -0.0001(8) -0.0035(8)
N4 0.0289(12) 0.0279(11) 0.0299(12) -0.0074(9) -0.0010(9) -0.0034(9)
C1 0.0241(12) 0.0269(12) 0.0223(12) -0.0087(10) 0.0018(9) 0.0019(10)
C2 0.0251(13) 0.0278(13) 0.0254(12) -0.0109(10) 0.0010(10) -0.0026(10)
C3 0.0227(12) 0.0249(12) 0.0231(12) -0.0070(10) 0.0008(9) -0.0025(9)
C4 0.0259(13) 0.0404(15) 0.0322(14) -0.0169(12) 0.0046(11) -0.0087(11)
C5 0.0221(12) 0.0233(12) 0.0224(12) -0.0062(9) 0.0021(9) -0.0013(9)
C6 0.0203(11) 0.0244(12) 0.0210(11) -0.0062(9) 0.0005(9) 0.0007(9)
C7 0.0254(13) 0.0254(12) 0.0287(13) -0.0125(10) 0.0037(10) -0.0034(10)
C8 0.0209(12) 0.0282(13) 0.0267(13) -0.0087(10) 0.0049(10) -0.0059(10)
C9 0.0287(14) 0.0331(14) 0.0301(14) -0.0132(11) 0.0031(11) 0.0000(11)
C10 0.0241(13) 0.0321(14) 0.0348(14) -0.0118(11) 0.0021(11) -0.0036(10)
C11 0.0246(14) 0.0376(15) 0.0414(16) -0.0074(13) 0.0046(12) -0.0079(11)
C12 0.0324(15) 0.0374(16) 0.0410(16) -0.0076(13) -0.0013(12) -0.0138(12)
C13 0.0400(17) 0.0365(15) 0.0411(16) -0.0167(13) 0.0012(13) -0.0114(13)
C14 0.0290(14) 0.0333(14) 0.0336(14) -0.0127(11) 0.0033(11) -0.0052(11)
C15 0.0285(14) 0.0366(15) 0.0355(15) -0.0087(12) -0.0017(11) -0.0012(11)
C16 0.0375(17) 0.0332(15) 0.0516(19) -0.0111(14) -0.0115(14) 0.0009(13)
C17 0.050(2) 0.0366(16) 0.0432(18) 0.0009(14) -0.0179(15) -0.0060(14)
C18 0.057(2) 0.051(2) 0.0307(16) -0.0026(14) -0.0065(15) -0.0142(17)
C19 0.0367(16) 0.0416(16) 0.0337(15) -0.0113(13) -0.0019(12) -0.0062(13)

loop_
_atom_type_symbol
_atom_type_description
_atom_type_scat_dispersion_real
_atom_type_scat_dispersion_imag
_atom_type_scat_source
C C 0.0033 0.0016 'International Tables Vol C Tables 4.2.6.8 and 6.1.1.4'
H H 0.0000 0.0000 'International Tables Vol C Tables 4.2.6.8 and 6.1.1.4'
N N 0.0061 0.0033 'International Tables Vol C Tables 4.2.6.8 and 6.1.1.4'
O O 0.0106 0.0060 'International Tables Vol C Tables 4.2.6.8 and 6.1.1.4'
F F 0.0171 0.0103 'International Tables Vol C Tables 4.2.6.8 and 6.1.1.4'
Cu Cu 0.3201 1.2651 'International Tables Vol C Tables 4.2.6.8 and 6.1.1.4'

loop_
_geom_angle_atom_site_label_1
_geom_angle_atom_site_label_2
_geom_angle_atom_site_label_3
_geom_angle
_geom_angle_site_symmetry_1
_geom_angle_site_symmetry_3
O1 Cu1 O2 173.48(7) . .
O1 Cu1 N1 93.53(8) . .
O2 Cu1 N1 81.18(8) . .
O1 Cu1 N3 91.52(8) . .
O2 Cu1 N3 92.53(8) . .
N1 Cu1 N3 163.21(8) . .
O1 Cu1 N4 92.19(8) . .
O2 Cu1 N4 92.52(8) . .
N1 Cu1 N4 100.47(8) . .
N3 Cu1 N4 95.31(8) . .
C1 O1 Cu1 122.51(16) . .
C5 O2 Cu1 110.57(16) . .
C3 N1 N2 117.2(2) . .
C3 N1 Cu1 128.74(17) . .
N2 N1 Cu1 114.01(15) . .
C5 N2 N1 109.5(2) . .
C14 N3 C10 117.7(2) . .
C14 N3 Cu1 120.92(18) . .
C10 N3 Cu1 121.40(18) . .
C19 N4 C15 117.5(3) . .
C19 N4 Cu1 120.89(19) . .
C15 N4 Cu1 121.51(19) . .
O1 C1 C2 129.9(2) . .
O1 C1 C9 110.7(2) . .
C2 C1 C9 119.3(2) . .
C1 C2 C3 125.2(2) . .
N1 C3 C2 119.9(2) . .
N1 C3 C4 121.5(2) . .
C2 C3 C4 118.6(2) . .
O2 C5 N2 124.7(2) . .
O2 C5 C6 117.8(2) . .
N2 C5 C6 117.5(2) . .
C7 C6 C8 118.9(2) . 2_355
C7 C6 C5 121.7(2) . .
C8 C6 C5 119.4(2) 2_355 .
C8 C7 C6 120.4(2) . .
C7 C8 C6 120.8(2) . 2_355
F2 C9 F3 106.2(2) . .
F2 C9 F1 106.3(2) . .
F3 C9 F1 105.9(2) . .
F2 C9 C1 112.2(2) . .
F3 C9 C1 114.6(2) . .
F1 C9 C1 111.2(2) . .
N3 C10 C11 122.8(3) . .
C10 C11 C12 119.1(3) . .
C13 C12 C11 118.6(3) . .
C12 C13 C14 119.4(3) . .
N3 C14 C13 122.5(3) . .
N4 C15 C16 123.0(3) . .
C17 C16 C15 119.1(3) . .
C16 C17 C18 118.7(3) . .
C17 C18 C19 118.6(3) . .
N4 C19 C18 123.2(3) . .

loop_
_geom_bond_atom_site_label_1
_geom_bond_atom_site_label_2
_geom_bond_distance
_geom_bond_site_symmetry_2
Cu1 O1 1.9189(18) .
Cu1 O2 1.9378(18) .
Cu1 N1 1.950(2) .
Cu1 N3 2.025(2) .
Cu1 N4 2.341(2) .
F1 C9 1.343(3) .
F2 C9 1.335(3) .
F3 C9 1.340(3) .
O1 C1 1.296(3) .
O2 C5 1.292(3) .
N1 C3 1.300(3) .
N1 N2 1.392(3) .
N2 C5 1.316(3) .
N3 C14 1.337(3) .
N3 C10 1.341(3) .
N4 C19 1.330(4) .
N4 C15 1.333(3) .
C1 C2 1.354(4) .
C1 C9 1.513(3) .
C2 C3 1.440(3) .
C3 C4 1.493(4) .
C5 C6 1.476(3) .
C6 C7 1.394(3) .
C6 C8 1.397(3) 2_355
C7 C8 1.382(3) .
C8 C6 1.397(3) 2_355
C10 C11 1.373(4) .
C11 C12 1.376(4) .
C12 C13 1.371(4) .
C13 C14 1.379(4) .
C15 C16 1.381(4) .
C16 C17 1.371(5) .
C17 C18 1.379(5) .
C18 C19 1.382(4) .
